data_4501669
loop_
_publ_author_name
'da Silva, Cecilia C. P.'
'Martins, Felipe T.'
'Honorato, Sara B.'
'Boechat, N\'ubia'
'Ayala, Alejandro P.'
'Ellena, Javier'

_publ_section_title
;
 Triple Structural Transition below Room Temperature in the Antifilarial
 Drug Diethylcarbamazine Citrate
;
_journal_issue 7
_journal_name_full 'Crystal Growth &amp; Design'
_journal_page_first 3094
_journal_paper_doi 10.1021/cg100212q
_journal_volume 10
_journal_year 2010
_chemical_formula_moiety 'C10 H22 N3 O, C6 H7 O7'
_chemical_formula_sum 'C16 H29 N3 O8'
_chemical_formula_weight 391.42
_chemical_name_systematic
;
 diethylcarbamazine citrate
;
_space_group_IT_number 14
_symmetry_cell_setting monoclinic
_symmetry_space_group_name_Hall '-P 2ybc'
_symmetry_space_group_name_H-M 'P 1 21/c 1'
_atom_sites_solution_hydrogens geom
_atom_sites_solution_primary direct
_atom_sites_solution_secondary difmap
_audit_creation_method SHELXL-97
_cell_angle_alpha 90.00
_cell_angle_beta 93.689(2)
_cell_angle_gamma 90.00
_cell_formula_units_Z 4
_cell_length_a 13.8050(3)
_cell_length_b 10.2581(2)
_cell_length_c 13.9890(3)
_cell_measurement_reflns_used 14411
_cell_measurement_temperature 293(2)
_cell_measurement_theta_max 27.485
_cell_measurement_theta_min 2.91
_cell_volume 1976.92(7)
_computing_cell_refinement 'HKL Scalepack (Otwinowski & Minor 1997)'
_computing_data_collection 'Collect (Bruker AXS BV, 1997-2004)'
_computing_data_reduction 'HKL Denzo and Scalepack (Otwinowski & Minor 1997)'
_computing_structure_refinement 'SHELXL-97 (Sheldrick, 1997)'
_diffrn_ambient_temperature 293(2)
_diffrn_measured_fraction_theta_full 0.995
_diffrn_measured_fraction_theta_max 0.995
_diffrn_measurement_device '95mm CCD camera on \k-goniostat'
_diffrn_measurement_device_type KappaCCD
_diffrn_measurement_method 'CCD rotation images, thick slices'
_diffrn_radiation_monochromator graphite
_diffrn_radiation_probe x-ray
_diffrn_radiation_source 'fine-focus sealed tube'
_diffrn_radiation_type MoK\a
_diffrn_radiation_wavelength 0.71073
_diffrn_reflns_av_R_equivalents 0.0893
_diffrn_reflns_av_sigmaI/netI 0.0432
_diffrn_reflns_limit_h_max 17
_diffrn_reflns_limit_h_min -17
_diffrn_reflns_limit_k_max 13
_diffrn_reflns_limit_k_min -13
_diffrn_reflns_limit_l_max 18
_diffrn_reflns_limit_l_min -18
_diffrn_reflns_number 33362
_diffrn_reflns_theta_full 27.46
_diffrn_reflns_theta_max 27.46
_diffrn_reflns_theta_min 3.36
_exptl_absorpt_coefficient_mu 0.105
_exptl_absorpt_correction_type none
_exptl_crystal_colour colourless
_exptl_crystal_density_diffrn 1.315
_exptl_crystal_density_method 'not measured'
_exptl_crystal_description prism
_exptl_crystal_F_000 840
_exptl_crystal_size_max 0.35
_exptl_crystal_size_mid 0.20
_exptl_crystal_size_min 0.09
_refine_diff_density_max 0.562
_refine_diff_density_min -0.243
_refine_diff_density_rms 0.049
_refine_ls_extinction_method none
_refine_ls_goodness_of_fit_ref 1.097
_refine_ls_hydrogen_treatment mixed
_refine_ls_matrix_type full
_refine_ls_number_parameters 264
_refine_ls_number_reflns 4501
_refine_ls_number_restraints 0
_refine_ls_restrained_S_all 1.097
_refine_ls_R_factor_all 0.0946
_refine_ls_R_factor_gt 0.0605
_refine_ls_shift/su_max 0.000
_refine_ls_shift/su_mean 0.000
_refine_ls_structure_factor_coef Fsqd
_refine_ls_weighting_details 'calc w=1/[\s^2^(Fo^2^)+(0.0900P)^2^+0.4944P] where P=(Fo^2^+2Fc^2^)/3'
_refine_ls_weighting_scheme calc
_refine_ls_wR_factor_gt 0.1615
_refine_ls_wR_factor_ref 0.1834
_reflns_number_gt 2945
_reflns_number_total 4501
_reflns_threshold_expression >2sigma(I)
_cod_data_source_file cg100212q_si_001.cif
_cod_data_source_block DECCitrate_293K
_cod_original_cell_volume 1976.90(7)
_cod_original_sg_symbol_H-M 'P 21/c'
_cod_database_code 4501669

loop_
_symmetry_equiv_pos_as_xyz
'x, y, z'
'-x, y+1/2, -z+1/2'
'-x, -y, -z'
'x, -y-1/2, z-1/2'

loop_
_atom_site_label
_atom_site_type_symbol
_atom_site_fract_x
_atom_site_fract_y
_atom_site_fract_z
_atom_site_U_iso_or_equiv
_atom_site_adp_type
_atom_site_occupancy
_atom_site_symmetry_multiplicity
_atom_site_calc_flag
_atom_site_refinement_flags
_atom_site_disorder_assembly
_atom_site_disorder_group
O1A O 0.65764(14) 0.24297(19) 0.20787(12) 0.0708(5) Uani 1 1 d . A 1
O3C O 0.80700(11) 0.06388(14) 0.27118(10) 0.0471(4) Uani 1 1 d . B 1
O4C O 0.75564(11) 0.01414(15) 0.08737(10) 0.0501(4) Uani 1 1 d . B 1
O5C O 0.86338(11) -0.14835(15) 0.08142(10) 0.0516(4) Uani 1 1 d . B 1
O1C O 0.81232(10) -0.31548(13) 0.40637(10) 0.0455(4) Uani 1 1 d . B 1
O2C O 0.84001(13) -0.10697(15) 0.43754(10) 0.0577(4) Uani 1 1 d . B 1
O6C O 0.97489(13) 0.1237(2) 0.14847(16) 0.0845(7) Uani 1 1 d . B 1
O7C O 1.10431(11) 0.01311(16) 0.20251(12) 0.0566(4) Uani 1 1 d . B 1
N3A N 0.52723(17) 0.2165(3) 0.10347(18) 0.0896(9) Uani 1 1 d . A 1
N1A N 0.65496(14) 0.3515(2) 0.06642(14) 0.0660(6) Uani 1 1 d . A 1
N2A N 0.83151(13) 0.33823(18) -0.03181(13) 0.0449(4) Uani 1 1 d . A 1
C10A C 0.3989(3) 0.2293(4) -0.0287(3) 0.1084(13) Uani 1 1 d . A 1
H10A1 H 0.4448 0.2046 -0.0741 0.163 Uiso 1 1 calc R A 1
H10A2 H 0.3502 0.2848 -0.0593 0.163 Uiso 1 1 calc R A 1
H10A3 H 0.3687 0.1526 -0.0049 0.163 Uiso 1 1 calc R A 1
C9A C 0.4492(2) 0.2994(4) 0.0511(2) 0.0857(9) Uani 1 1 d . A 1
H9A1 H 0.4023 0.3260 0.0960 0.103 Uiso 1 1 calc R A 1
H9A2 H 0.4788 0.3774 0.0269 0.103 Uiso 1 1 calc R A 1
C7A C 0.5035(5) 0.0892(7) 0.1527(5) 0.1090(18) Uani 0.70 1 d P A 1
H7A1 H 0.4652 0.0339 0.1086 0.131 Uiso 0.70 1 d PR A 1
H7A2 H 0.5632 0.0435 0.1717 0.131 Uiso 0.70 1 d PR A 1
C8A C 0.4488(4) 0.1134(7) 0.2381(5) 0.122(2) Uani 0.70 1 d P A 1
H8A1 H 0.4848 0.1731 0.2795 0.183 Uiso 0.70 1 d PR A 1
H8A2 H 0.4391 0.0333 0.2717 0.183 Uiso 0.70 1 d PR A 1
H8A3 H 0.3870 0.1508 0.2185 0.183 Uiso 0.70 1 d PR A 1
C6A C 0.61578(18) 0.2681(3) 0.13055(18) 0.0618(6) Uani 1 1 d . A 1
C4A C 0.65347(18) 0.3233(3) -0.03623(18) 0.0706(8) Uani 1 1 d . A 1
H4A1 H 0.6454 0.4041 -0.0719 0.085 Uiso 1 1 calc R A 1
H4A2 H 0.5985 0.2677 -0.0541 0.085 Uiso 1 1 calc R A 1
C3A C 0.74589(19) 0.2569(2) -0.06250(16) 0.0589(6) Uani 1 1 d . A 1
H3A1 H 0.7513 0.1723 -0.0315 0.071 Uiso 1 1 calc R A 1
H3A2 H 0.7440 0.2434 -0.1312 0.071 Uiso 1 1 calc R A 1
C5A C 0.9243(2) 0.2777(3) -0.05790(19) 0.0686(7) Uani 1 1 d . A 1
H5A1 H 0.9323 0.1946 -0.0268 0.103 Uiso 1 1 calc R A 1
H5A2 H 0.9776 0.3336 -0.0376 0.103 Uiso 1 1 calc R A 1
H5A3 H 0.9230 0.2660 -0.1261 0.103 Uiso 1 1 calc R A 1
C2A C 0.83285(16) 0.3637(2) 0.07332(15) 0.0515(5) Uani 1 1 d . A 1
H2A1 H 0.8868 0.4206 0.0923 0.062 Uiso 1 1 calc R A 1
H2A2 H 0.8418 0.2822 0.1080 0.062 Uiso 1 1 calc R A 1
C1A C 0.73917(17) 0.4263(3) 0.09847(18) 0.0613(6) Uani 1 1 d . A 1
H1A1 H 0.7399 0.4369 0.1674 0.074 Uiso 1 1 calc R A 1
H1A2 H 0.7346 0.5123 0.0698 0.074 Uiso 1 1 calc R A 1
C6C C 0.81745(14) -0.05685(19) 0.12450(13) 0.0375(4) Uani 1 1 d . B 1
C3C C 0.84381(13) -0.05224(18) 0.23202(12) 0.0358(4) Uani 1 1 d . B 1
C2C C 0.79536(15) -0.1712(2) 0.27514(13) 0.0434(5) Uani 1 1 d . B 1
H2C2 H 0.7256 -0.1612 0.2646 0.052 Uiso 1 1 calc R B 1
H2C1 H 0.8137 -0.2478 0.2400 0.052 Uiso 1 1 calc R B 1
C1C C 0.81846(14) -0.19654(19) 0.38111(13) 0.0397(4) Uani 1 1 d . B 1
C4C C 0.95357(14) -0.05685(19) 0.25367(14) 0.0399(4) Uani 1 1 d . B 1
H4C2 H 0.9676 -0.0375 0.3210 0.048 Uiso 1 1 calc R B 1
H4C1 H 0.9760 -0.1448 0.2424 0.048 Uiso 1 1 calc R B 1
C5C C 1.00985(15) 0.0359(2) 0.19546(15) 0.0439(5) Uani 1 1 d . B 1
C7A' C 0.4701(12) 0.1630(18) 0.1845(13) 0.122(2) Uani 0.30 1 d P C 2
H7A1' H 0.4006 0.1679 0.1699 0.146 Uiso 0.30 1 d PR C 2
H7A2' H 0.4871 0.2058 0.2451 0.146 Uiso 0.30 1 d PR C 2
C8A' C 0.5074(11) 0.0241(16) 0.1821(12) 0.1090(18) Uani 0.30 1 d P C 2
H8A1' H 0.4725 -0.0233 0.1317 0.164 Uiso 0.30 1 d PR C 2
H8A2' H 0.4981 -0.0171 0.2425 0.164 Uiso 0.30 1 d PR C 2
H8A3' H 0.5753 0.0247 0.1710 0.164 Uiso 0.30 1 d PR C 2
H5C H 0.833(3) -0.168(5) 0.004(4) 0.164 Uiso 1 1 d . . .
H2A H 0.827(3) 0.411(4) -0.063(3) 0.131 Uiso 1 1 d . . .
H3C H 0.771(3) 0.103(5) 0.235(3) 0.164 Uiso 1 1 d . . .
H7C H 1.138(4) 0.070(5) 0.163(3) 0.164 Uiso 1 1 d . . .

loop_
_atom_site_aniso_label
_atom_site_aniso_U_11
_atom_site_aniso_U_22
_atom_site_aniso_U_33
_atom_site_aniso_U_23
_atom_site_aniso_U_13
_atom_site_aniso_U_12
O1A 0.0692(11) 0.0898(14) 0.0527(10) 0.0107(9) -0.0010(8) 0.0141(10)
O3C 0.0590(9) 0.0450(8) 0.0369(7) -0.0070(6) -0.0008(6) 0.0136(7)
O4C 0.0615(9) 0.0502(8) 0.0376(7) 0.0021(6) -0.0048(6) 0.0117(7)
O5C 0.0679(10) 0.0542(9) 0.0325(7) -0.0058(6) 0.0015(6) 0.0176(7)
O1C 0.0593(9) 0.0426(8) 0.0351(7) 0.0028(6) 0.0079(6) 0.0007(7)
O2C 0.0947(12) 0.0444(8) 0.0336(7) -0.0003(6) 0.0016(7) -0.0014(8)
O6C 0.0559(10) 0.0836(13) 0.1136(16) 0.0601(13) 0.0029(10) 0.0055(9)
O7C 0.0437(8) 0.0581(10) 0.0679(10) 0.0182(8) 0.0037(7) -0.0014(7)
N3A 0.0575(14) 0.131(2) 0.0791(17) 0.0403(16) -0.0026(12) -0.0266(14)
N1A 0.0495(11) 0.1007(17) 0.0475(11) 0.0092(11) 0.0021(9) -0.0106(11)
N2A 0.0464(9) 0.0457(10) 0.0426(9) 0.0063(8) 0.0021(7) 0.0023(8)
C10A 0.076(2) 0.125(3) 0.122(3) 0.002(2) -0.009(2) -0.012(2)
C9A 0.0540(15) 0.124(3) 0.079(2) 0.0134(19) 0.0043(14) -0.0142(17)
C7A 0.081(3) 0.123(6) 0.124(5) 0.046(4) 0.015(3) -0.008(4)
C8A 0.105(4) 0.139(5) 0.128(5) 0.048(4) 0.058(3) 0.026(3)
C6A 0.0505(13) 0.0825(18) 0.0527(14) 0.0094(12) 0.0048(11) 0.0050(12)
C4A 0.0534(14) 0.110(2) 0.0481(13) 0.0114(14) -0.0032(10) -0.0203(14)
C3A 0.0812(17) 0.0565(14) 0.0385(11) 0.0040(10) 0.0000(11) -0.0213(12)
C5A 0.0715(16) 0.0744(17) 0.0611(15) 0.0125(13) 0.0130(12) 0.0273(14)
C2A 0.0504(12) 0.0598(14) 0.0434(11) -0.0003(10) -0.0036(9) -0.0027(10)
C1A 0.0584(14) 0.0707(16) 0.0553(14) -0.0045(12) 0.0069(11) -0.0002(12)
C6C 0.0460(10) 0.0358(10) 0.0308(9) 0.0016(8) 0.0030(8) -0.0004(8)
C3C 0.0437(10) 0.0340(9) 0.0298(9) -0.0013(7) 0.0028(7) 0.0038(8)
C2C 0.0511(11) 0.0469(11) 0.0321(10) 0.0020(8) 0.0017(8) -0.0062(9)
C1C 0.0442(10) 0.0426(11) 0.0330(9) 0.0028(8) 0.0088(8) 0.0019(8)
C4C 0.0437(11) 0.0406(10) 0.0352(10) 0.0050(8) 0.0010(8) 0.0031(8)
C5C 0.0455(11) 0.0432(11) 0.0426(11) 0.0048(9) -0.0010(8) 0.0013(9)
C7A' 0.105(4) 0.139(5) 0.128(5) 0.048(4) 0.058(3) 0.026(3)
C8A' 0.081(3) 0.123(6) 0.124(5) 0.046(4) 0.015(3) -0.008(4)

loop_
_atom_type_symbol
_atom_type_description
_atom_type_scat_dispersion_real
_atom_type_scat_dispersion_imag
_atom_type_scat_source
C C 0.0033 0.0016 'International Tables Vol C Tables 4.2.6.8 and 6.1.1.4'
H H 0.0000 0.0000 'International Tables Vol C Tables 4.2.6.8 and 6.1.1.4'
N N 0.0061 0.0033 'International Tables Vol C Tables 4.2.6.8 and 6.1.1.4'
O O 0.0106 0.0060 'International Tables Vol C Tables 4.2.6.8 and 6.1.1.4'

loop_
_geom_angle_atom_site_label_1
_geom_angle_atom_site_label_2
_geom_angle_atom_site_label_3
_geom_angle
C3C O3C H3C 114(3)
C6C O5C H5C 113(2)
C5C O7C H7C 111(3)
C6A N3A C9A 120.8(3)
C6A N3A C7A 115.0(3)
C9A N3A C7A 122.0(3)
C6A N1A C1A 118.2(2)
C6A N1A C4A 122.4(2)
C1A N1A C4A 111.75(19)
C3A N2A C5A 112.1(2)
C3A N2A C2A 109.97(17)
C5A N2A C2A 110.96(18)
C3A N2A H2A 108(3)
C5A N2A H2A 105(3)
C2A N2A H2A 110(3)
C10A C9A N3A 112.3(3)
C10A C9A H9A1 109.1
N3A C9A H9A1 109.1
C10A C9A H9A2 109.1
N3A C9A H9A2 109.1
H9A1 C9A H9A2 107.9
C8A C7A N3A 111.0(6)
C8A C7A H7A1 109.1
N3A C7A H7A1 109.8
C8A C7A H7A2 109.2
N3A C7A H7A2 109.6
H7A1 C7A H7A2 108.1
C7A C8A H8A1 108.9
C7A C8A H8A2 110.3
H8A1 C8A H8A2 109.5
C7A C8A H8A3 109.2
H8A1 C8A H8A3 109.5
H8A2 C8A H8A3 109.5
O1A C6A N3A 122.0(2)
O1A C6A N1A 121.7(2)
N3A C6A N1A 116.3(2)
N1A C4A C3A 111.6(2)
N1A C4A H4A1 109.3
C3A C4A H4A1 109.3
N1A C4A H4A2 109.3
C3A C4A H4A2 109.3
H4A1 C4A H4A2 108.0
N2A C3A C4A 110.1(2)
N2A C3A H3A1 109.6
C4A C3A H3A1 109.6
N2A C3A H3A2 109.6
C4A C3A H3A2 109.6
H3A1 C3A H3A2 108.2
N2A C2A C1A 110.39(18)
N2A C2A H2A1 109.6
C1A C2A H2A1 109.6
N2A C2A H2A2 109.6
C1A C2A H2A2 109.6
H2A1 C2A H2A2 108.1
N1A C1A C2A 112.9(2)
N1A C1A H1A1 109.0
C2A C1A H1A1 109.0
N1A C1A H1A2 109.0
C2A C1A H1A2 109.0
H1A1 C1A H1A2 107.8
O4C C6C O5C 125.79(17)
O4C C6C C3C 121.35(17)
O5C C6C C3C 112.73(16)
O3C C3C C6C 109.77(15)
O3C C3C C4C 108.96(15)
C6C C3C C4C 111.44(15)
O3C C3C C2C 109.87(15)
C6C C3C C2C 106.31(15)
C4C C3C C2C 110.47(15)
C1C C2C C3C 116.80(16)
C1C C2C H2C2 108.1
C3C C2C H2C2 108.1
C1C C2C H2C1 108.1
C3C C2C H2C1 108.1
H2C2 C2C H2C1 107.3
O2C C1C O1C 123.54(17)
O2C C1C C2C 121.54(17)
O1C C1C C2C 114.91(17)
C5C C4C C3C 114.49(16)
C5C C4C H4C2 108.6
C3C C4C H4C2 108.6
C5C C4C H4C1 108.6
C3C C4C H4C1 108.6
H4C2 C4C H4C1 107.6
O6C C5C O7C 122.3(2)
O6C C5C C4C 124.73(19)
O7C C5C C4C 112.97(17)
C8A' C7A' H7A1' 112.1
C8A' C7A' H7A2' 112.5
H7A1' C7A' H7A2' 109.8
C7A' C8A' H8A1' 109.7
C7A' C8A' H8A2' 109.2
H8A1' C8A' H8A2' 109.5
C7A' C8A' H8A3' 109.5
H8A1' C8A' H8A3' 109.5
H8A2' C8A' H8A3' 109.5

loop_
_geom_bond_atom_site_label_1
_geom_bond_atom_site_label_2
_geom_bond_distance
O1A C6A 1.221(3)
O3C C3C 1.419(2)
O3C H3C 0.79(5)
O4C C6C 1.213(2)
O5C C6C 1.302(2)
O5C H5C 1.15(5)
O1C C1C 1.275(2)
O2C C1C 1.235(2)
O6C C5C 1.198(3)
O7C C5C 1.322(3)
O7C H7C 0.95(5)
N3A C6A 1.363(3)
N3A C9A 1.522(4)
N3A C7A 1.522(6)
N1A C6A 1.376(3)
N1A C1A 1.440(3)
N1A C4A 1.464(3)
N2A C3A 1.488(3)
N2A C5A 1.490(3)
N2A C2A 1.493(3)
N2A H2A 0.86(4)
C10A C9A 1.465(5)
C10A H10A1 0.9600
C10A H10A2 0.9600
C10A H10A3 0.9600
C9A H9A1 0.9700
C9A H9A2 0.9700
C7A C8A 1.475(9)
C7A H7A1 0.9700
C7A H7A2 0.9700
C8A H8A1 0.9600
C8A H8A2 0.9600
C8A H8A3 0.9600
C4A C3A 1.513(4)
C4A H4A1 0.9700
C4A H4A2 0.9700
C3A H3A1 0.9700
C3A H3A2 0.9700
C5A H5A1 0.9600
C5A H5A2 0.9600
C5A H5A3 0.9600
C2A C1A 1.506(3)
C2A H2A1 0.9700
C2A H2A2 0.9700
C1A H1A1 0.9700
C1A H1A2 0.9700
C6C C3C 1.525(2)
C3C C4C 1.527(3)
C3C C2C 1.533(3)
C2C C1C 1.519(3)
C2C H2C2 0.9700
C2C H2C1 0.9700
C4C C5C 1.501(3)
C4C H4C2 0.9700
C4C H4C1 0.9700
C7A' C8A' 1.52(2)
C7A' H7A1' 0.9700
C7A' H7A2' 0.9700
C8A' H8A1' 0.9600
C8A' H8A2' 0.9600
C8A' H8A3' 0.9600

loop_
_geom_torsion_atom_site_label_1
_geom_torsion_atom_site_label_2
_geom_torsion_atom_site_label_3
_geom_torsion_atom_site_label_4
_geom_torsion
C6A N3A C9A C10A 136.9(3)
C7A N3A C9A C10A -60.8(5)
C6A N3A C7A C8A 93.7(5)
C9A N3A C7A C8A -69.5(6)
C9A N3A C6A O1A 139.4(3)
C7A N3A C6A O1A -24.1(5)
C9A N3A C6A N1A -39.8(4)
C7A N3A C6A N1A 156.8(4)
C1A N1A C6A O1A -10.2(4)
C4A N1A C6A O1A 136.6(3)
C1A N1A C6A N3A 168.9(3)
C4A N1A C6A N3A -44.2(4)
C6A N1A C4A C3A -93.9(3)
C1A N1A C4A C3A 54.8(3)
C5A N2A C3A C4A -178.91(19)
C2A N2A C3A C4A 57.2(2)
N1A C4A C3A N2A -56.5(3)
C3A N2A C2A C1A -56.2(3)
C5A N2A C2A C1A 179.3(2)
C6A N1A C1A C2A 95.9(3)
C4A N1A C1A C2A -54.3(3)
N2A C2A C1A N1A 55.1(3)
O4C C6C C3C O3C -15.6(3)
O5C C6C C3C O3C 168.45(16)
O4C C6C C3C C4C -136.36(19)
O5C C6C C3C C4C 47.6(2)
O4C C6C C3C C2C 103.2(2)
O5C C6C C3C C2C -72.8(2)
O3C C3C C2C C1C -67.0(2)
C6C C3C C2C C1C 174.31(17)
C4C C3C C2C C1C 53.3(2)
C3C C2C C1C O2C 28.4(3)
C3C C2C C1C O1C -152.67(17)
O3C C3C C4C C5C -73.4(2)
C6C C3C C4C C5C 47.9(2)
C2C C3C C4C C5C 165.85(16)
C3C C4C C5C O6C 13.3(3)
C3C C4C C5C O7C -168.15(17)
